data_4313068
loop_
_publ_author_name
'Zhimin Dai'
'Xiaobo Chen'
'Zhan Shi'
'Dong Zhang'
'Guanghua Li'
'Shouhua Feng'

_publ_contact_author
;
      Feng,Shouhua
      Department of Chemistry
      Jilin University
      Changchun, 130023
      P. R. China
;
_publ_contact_author_email shfeng@mail.jlu.edu.cn
_publ_contact_author_fax 86-431-5671974
_publ_contact_author_phone 86-431-5671974
_publ_section_title
;
 Hydrothermal Syntheses and Crystal Structures of Complex-Linked
 Three-Dimensional Coordination Vanadium Selenites:
 M(4,4'-bipy)(H2O)V2Se2O10 (M = Co, Ni)
;
_journal_name_full 'Inorganic Chemistry'
_journal_page_first 908
_journal_page_last 912
_journal_paper_doi 10.1021/ic026037x
_journal_volume 42
_journal_year 2003
_chemical_formula_sum 'C10 H10 Co N2 O11 Se2 V2'
_chemical_formula_weight 652.93
_chemical_name_systematic
; 
 ? 
;
_space_group_IT_number 2
_symmetry_cell_setting triclinic
_symmetry_space_group_name_Hall '-P 1'
_symmetry_space_group_name_H-M 'P -1'
_atom_sites_solution_hydrogens geom
_atom_sites_solution_primary direct
_atom_sites_solution_secondary difmap
_audit_creation_method SHELXL-97
_cell_angle_alpha 85.704(2)
_cell_angle_beta 73.5180(10)
_cell_angle_gamma 75.645(2)
_cell_formula_units_Z 2
_cell_length_a 7.9665(3)
_cell_length_b 8.1974(3)
_cell_length_c 13.8096(4)
_cell_measurement_temperature 293(2)
_cell_volume 837.76(5)
_computing_cell_refinement 'Bruker SMART'
_computing_data_collection 'Bruker SMART'
_computing_data_reduction 'Bruker SAINT'
_computing_molecular_graphics SHELXP-97
_computing_publication_material SHELXTL
_computing_structure_refinement 'SHELXL-97 (Sheldrick, 1997)'
_computing_structure_solution 'SHELXS-97 (Sheldrick, 1990)'
_diffrn_ambient_temperature 293(2)
_diffrn_measured_fraction_theta_full 0.996
_diffrn_measured_fraction_theta_max 0.996
_diffrn_radiation_monochromator graphite
_diffrn_radiation_source 'fine-focus sealed tube'
_diffrn_radiation_type MoK\a
_diffrn_radiation_wavelength 0.71073
_diffrn_reflns_av_R_equivalents 0.0238
_diffrn_reflns_av_sigmaI/netI 0.0275
_diffrn_reflns_limit_h_max 8
_diffrn_reflns_limit_h_min -7
_diffrn_reflns_limit_k_max 7
_diffrn_reflns_limit_k_min -9
_diffrn_reflns_limit_l_max 15
_diffrn_reflns_limit_l_min -15
_diffrn_reflns_number 4118
_diffrn_reflns_theta_full 23.26
_diffrn_reflns_theta_max 23.26
_diffrn_reflns_theta_min 1.54
_exptl_absorpt_coefficient_mu 6.481
_exptl_absorpt_correction_T_max 0.5634
_exptl_absorpt_correction_T_min 0.4431
_exptl_absorpt_correction_type empirical
_exptl_crystal_colour Dark_red
_exptl_crystal_density_diffrn 2.588
_exptl_crystal_density_method 'not measured'
_exptl_crystal_description Columnar
_exptl_crystal_F_000 626
_exptl_crystal_size_max 0.15
_exptl_crystal_size_mid 0.10
_exptl_crystal_size_min 0.10
_refine_diff_density_max 0.659
_refine_diff_density_min -0.594
_refine_diff_density_rms 0.097
_refine_ls_extinction_method none
_refine_ls_goodness_of_fit_ref 1.100
_refine_ls_hydrogen_treatment mixed
_refine_ls_matrix_type full
_refine_ls_number_parameters 259
_refine_ls_number_reflns 2396
_refine_ls_number_restraints 3
_refine_ls_restrained_S_all 1.101
_refine_ls_R_factor_all 0.0302
_refine_ls_R_factor_gt 0.0258
_refine_ls_shift/su_max 0.000
_refine_ls_shift/su_mean 0.000
_refine_ls_structure_factor_coef Fsqd
_refine_ls_weighting_details 'calc w=1/[\s^2^(Fo^2^)+(0.0263P)^2^+2.1504P] where P=(Fo^2^+2Fc^2^)/3'
_refine_ls_weighting_scheme calc
_refine_ls_wR_factor_gt 0.0626
_refine_ls_wR_factor_ref 0.0641
_reflns_number_gt 2167
_reflns_number_total 2396
_reflns_threshold_expression >2sigma(I)
_cod_data_source_file ic026037x-2_s1_2.cif
_cod_data_source_block CoVSe
_cod_database_code 4313068

loop_
_symmetry_equiv_pos_as_xyz
'x, y, z'
'-x, -y, -z'

loop_
_atom_site_label
_atom_site_type_symbol
_atom_site_fract_x
_atom_site_fract_y
_atom_site_fract_z
_atom_site_U_iso_or_equiv
_atom_site_adp_type
_atom_site_occupancy
_atom_site_symmetry_multiplicity
_atom_site_calc_flag
_atom_site_refinement_flags
_atom_site_disorder_assembly
_atom_site_disorder_group
Co1 Co 0.21860(8) -0.48923(8) 0.14850(4) 0.01610(16) Uani 1 1 d . . .
V1 V 0.47144(10) -0.20308(9) 0.02777(5) 0.01146(18) Uani 1 1 d . . .
V2 V -0.04316(10) -0.15268(10) 0.28313(5) 0.01468(19) Uani 1 1 d . . .
Se1 Se 0.13495(6) 0.12505(6) 0.13059(3) 0.01675(14) Uani 1 1 d . . .
Se2 Se -0.34476(6) -0.01652(6) 0.15598(3) 0.01822(14) Uani 1 1 d . . .
O1 O 0.3171(4) -0.2742(4) 0.1176(2) 0.0184(7) Uani 1 1 d . . .
O2 O 0.0103(4) -0.3588(4) 0.2635(2) 0.0212(7) Uani 1 1 d . . .
O3 O 0.0653(5) -0.3807(5) 0.0421(3) 0.0395(10) Uani 1 1 d D . .
O4 O 0.5941(4) -0.3771(4) -0.0328(2) 0.0191(7) Uani 1 1 d . . .
O5 O 0.3688(4) 0.0534(4) 0.0870(2) 0.0149(7) Uani 1 1 d . . .
O6 O 0.1029(5) 0.3128(4) 0.1783(3) 0.0326(9) Uani 1 1 d . . .
O7 O 0.0970(4) 0.0148(4) 0.2416(2) 0.0193(7) Uani 1 1 d . . .
O8 O -0.1290(4) -0.0798(4) 0.1639(2) 0.0219(7) Uani 1 1 d . . .
O9 O -0.3072(4) 0.1222(4) 0.0585(2) 0.0189(7) Uani 1 1 d . . .
O10 O -0.3481(4) -0.1943(4) 0.1001(2) 0.0198(7) Uani 1 1 d . . .
O11 O -0.2308(4) -0.1062(4) 0.3705(2) 0.0251(8) Uani 1 1 d . . .
N1 N 0.3886(5) -0.5777(5) 0.2459(3) 0.0241(9) Uani 1 1 d . . .
N2 N 0.8889(5) -0.8034(5) 0.6062(3) 0.0218(9) Uani 1 1 d . . .
C1 C 0.5526(8) -0.5516(8) 0.2294(4) 0.0405(15) Uani 1 1 d . . .
H1 H 0.5998 -0.4994 0.1691 0.080 Uiso 1 1 calc . . .
C2 C 0.6566(8) -0.5963(8) 0.2953(5) 0.0421(15) Uani 1 1 d . . .
H2 H 0.7698 -0.5730 0.2798 0.080 Uiso 1 1 calc . . .
C3 C 0.5925(7) -0.6761(6) 0.3846(3) 0.0230(11) Uani 1 1 d . . .
C4 C 0.4281(9) -0.7142(12) 0.3989(5) 0.070(3) Uani 1 1 d . . .
H4 H 0.3821 -0.7754 0.4554 0.080 Uiso 1 1 calc . . .
C5 C 0.3320(9) -0.6610(11) 0.3288(5) 0.066(2) Uani 1 1 d . . .
H5 H 0.2200 -0.6857 0.3411 0.080 Uiso 1 1 calc . . .
C6 C 0.9550(10) -0.7417(13) 0.5175(5) 0.087(3) Uani 1 1 d . . .
H6 H 1.0707 -0.7244 0.5029 0.080 Uiso 1 1 calc . . .
C7 C 0.8648(10) -0.7005(14) 0.4441(5) 0.093(4) Uani 1 1 d . . .
H7 H 0.9205 -0.6577 0.3824 0.080 Uiso 1 1 calc . . .
C8 C 0.6956(6) -0.7219(6) 0.4613(4) 0.0231(11) Uani 1 1 d . . .
C9 C 0.6272(8) -0.7877(10) 0.5535(5) 0.055(2) Uani 1 1 d . . .
H9 H 0.5119 -0.8063 0.5699 0.080 Uiso 1 1 calc . . .
C10 C 0.7266(9) -0.8271(10) 0.6228(5) 0.055(2) Uani 1 1 d . . .
H10 H 0.6755 -0.8729 0.6845 0.080 Uiso 1 1 calc . . .
H3B H -0.035(7) -0.313(8) 0.070(5) 0.080 Uiso 1 1 d D . .
H3A H 0.056(9) -0.451(8) 0.013(6) 0.080 Uiso 1 1 d D . .

loop_
_atom_site_aniso_label
_atom_site_aniso_U_11
_atom_site_aniso_U_22
_atom_site_aniso_U_33
_atom_site_aniso_U_23
_atom_site_aniso_U_13
_atom_site_aniso_U_12
Co1 0.0169(3) 0.0148(3) 0.0191(3) 0.0025(3) -0.0078(3) -0.0056(3)
V1 0.0128(4) 0.0095(4) 0.0141(4) 0.0027(3) -0.0059(3) -0.0048(3)
V2 0.0130(4) 0.0177(4) 0.0162(4) 0.0040(3) -0.0068(3) -0.0069(3)
Se1 0.0138(3) 0.0170(3) 0.0210(3) 0.00433(19) -0.00647(19) -0.00590(19)
Se2 0.0181(3) 0.0210(3) 0.0187(3) 0.00280(19) -0.00883(19) -0.0067(2)
O1 0.0186(17) 0.0174(17) 0.0208(17) 0.0029(13) -0.0060(13) -0.0074(14)
O2 0.0214(18) 0.0220(18) 0.0223(17) 0.0030(14) -0.0079(14) -0.0081(15)
O3 0.037(2) 0.038(3) 0.047(3) -0.0151(19) -0.027(2) 0.0058(19)
O4 0.0211(18) 0.0154(17) 0.0208(17) 0.0020(13) -0.0052(14) -0.0056(14)
O5 0.0130(16) 0.0158(17) 0.0168(16) 0.0005(13) -0.0045(13) -0.0047(13)
O6 0.0216(19) 0.0188(19) 0.050(2) -0.0058(16) 0.0063(16) -0.0082(15)
O7 0.0201(17) 0.0211(18) 0.0195(17) 0.0035(14) -0.0075(13) -0.0089(14)
O8 0.0179(18) 0.0286(19) 0.0239(18) 0.0070(14) -0.0117(14) -0.0090(15)
O9 0.0185(17) 0.0186(18) 0.0251(18) 0.0044(14) -0.0121(14) -0.0088(14)
O10 0.0213(18) 0.0150(17) 0.0281(18) 0.0050(14) -0.0137(14) -0.0070(14)
O11 0.0172(18) 0.033(2) 0.0238(18) 0.0016(15) -0.0042(14) -0.0056(15)
N1 0.018(2) 0.034(3) 0.021(2) 0.0060(19) -0.0089(17) -0.0062(19)
N2 0.018(2) 0.033(2) 0.018(2) 0.0065(18) -0.0088(17) -0.0111(19)
C1 0.037(3) 0.056(4) 0.040(3) 0.029(3) -0.025(3) -0.023(3)
C2 0.030(3) 0.059(4) 0.046(4) 0.023(3) -0.022(3) -0.021(3)
C3 0.020(3) 0.032(3) 0.019(3) 0.004(2) -0.008(2) -0.007(2)
C4 0.046(4) 0.140(8) 0.046(4) 0.059(4) -0.031(3) -0.059(5)
C5 0.039(4) 0.136(7) 0.045(4) 0.056(4) -0.027(3) -0.056(4)
C6 0.048(4) 0.195(10) 0.049(4) 0.073(5) -0.036(4) -0.080(6)
C7 0.047(4) 0.213(11) 0.044(4) 0.077(5) -0.034(4) -0.073(6)
C8 0.018(3) 0.031(3) 0.021(3) 0.000(2) -0.008(2) -0.005(2)
C9 0.038(4) 0.096(6) 0.053(4) 0.046(4) -0.033(3) -0.043(4)
C10 0.042(4) 0.100(6) 0.043(4) 0.049(4) -0.030(3) -0.046(4)

loop_
_atom_type_symbol
_atom_type_description
_atom_type_scat_dispersion_real
_atom_type_scat_dispersion_imag
_atom_type_scat_source
C C 0.0033 0.0016 'International Tables Vol C Tables 4.2.6.8 and 6.1.1.4'
H H 0.0000 0.0000 'International Tables Vol C Tables 4.2.6.8 and 6.1.1.4'
N N 0.0061 0.0033 'International Tables Vol C Tables 4.2.6.8 and 6.1.1.4'
O O 0.0106 0.0060 'International Tables Vol C Tables 4.2.6.8 and 6.1.1.4'
V V 0.3005 0.5294 'International Tables Vol C Tables 4.2.6.8 and 6.1.1.4'
Co Co 0.3494 0.9721 'International Tables Vol C Tables 4.2.6.8 and 6.1.1.4'
Se Se -0.0929 2.2259 'International Tables Vol C Tables 4.2.6.8 and 6.1.1.4'

loop_
_geom_angle_atom_site_label_1
_geom_angle_atom_site_label_2
_geom_angle_atom_site_label_3
_geom_angle
_geom_angle_site_symmetry_1
_geom_angle_site_symmetry_3
_geom_angle_publ_flag
O6 Co1 O4 87.94(13) 1_545 2_645 ?
O6 Co1 O1 175.37(14) 1_545 . ?
O4 Co1 O1 94.83(12) 2_645 . ?
O6 Co1 O2 88.58(13) 1_545 . ?
O4 Co1 O2 175.21(12) 2_645 . ?
O1 Co1 O2 88.43(12) . . ?
O6 Co1 N1 93.65(16) 1_545 . ?
O4 Co1 N1 90.50(14) 2_645 . ?
O1 Co1 N1 90.04(14) . . ?
O2 Co1 N1 93.00(14) . . ?
O6 Co1 O3 92.45(16) 1_545 . ?
O4 Co1 O3 87.94(14) 2_645 . ?
O1 Co1 O3 83.95(14) . . ?
O2 Co1 O3 88.92(14) . . ?
N1 Co1 O3 173.65(16) . . ?
O4 V1 O1 102.06(16) . . ?
O4 V1 O9 99.52(14) . 2 ?
O1 V1 O9 93.49(14) . 2 ?
O4 V1 O10 93.49(14) . 1_655 ?
O1 V1 O10 101.86(14) . 1_655 ?
O9 V1 O10 157.36(13) 2 1_655 ?
O4 V1 O5 165.15(13) . . ?
O1 V1 O5 92.24(13) . . ?
O9 V1 O5 83.39(12) 2 . ?
O10 V1 O5 79.51(12) 1_655 . ?
O4 V1 O5 89.75(13) . 2_655 ?
O1 V1 O5 167.10(14) . 2_655 ?
O9 V1 O5 79.30(11) 2 2_655 ?
O10 V1 O5 82.33(12) 1_655 2_655 ?
O5 V1 O5 76.42(12) . 2_655 ?
O11 V2 O2 108.31(17) . . ?
O11 V2 O7 118.95(16) . . ?
O2 V2 O7 131.37(15) . . ?
O11 V2 O8 100.06(15) . . ?
O2 V2 O8 98.05(15) . . ?
O7 V2 O8 85.01(13) . . ?
O11 V2 N2 91.60(15) . 2_646 ?
O2 V2 N2 88.92(15) . 2_646 ?
O7 V2 N2 79.38(14) . 2_646 ?
O8 V2 N2 163.71(14) . 2_646 ?
O6 Se1 O7 98.07(17) . . ?
O6 Se1 O5 104.75(15) . . ?
O7 Se1 O5 99.50(14) . . ?
O8 Se2 O9 97.18(15) . . ?
O8 Se2 O10 96.94(15) . . ?
O9 Se2 O10 104.26(15) . . ?
V1 O1 Co1 138.08(18) . . ?
V2 O2 Co1 126.33(17) . . ?
Co1 O3 H3B 113(5) . . ?
Co1 O3 H3A 109(6) . . ?
H3B O3 H3A 114(6) . . ?
V1 O4 Co1 154.64(19) . 2_645 ?
Se1 O5 V1 116.74(14) . . ?
Se1 O5 V1 119.93(15) . 2_655 ?
V1 O5 V1 103.58(12) . 2_655 ?
Se1 O6 Co1 137.9(2) . 1_565 ?
Se1 O7 V2 128.99(17) . . ?
Se2 O8 V2 128.69(18) . . ?
Se2 O9 V1 123.85(16) . 2 ?
Se2 O10 V1 123.40(17) . 1_455 ?
C5 N1 C1 115.7(4) . . ?
C5 N1 Co1 120.3(4) . . ?
C1 N1 Co1 124.0(3) . . ?
C6 N2 C10 115.5(5) . . ?
C6 N2 V2 119.7(4) . 2_646 ?
C10 N2 V2 124.7(3) . 2_646 ?
N1 C1 C2 124.3(5) . . ?
N1 C1 H1 117.8 . . ?
C2 C1 H1 117.8 . . ?
C1 C2 C3 119.6(5) . . ?
C1 C2 H2 120.2 . . ?
C3 C2 H2 120.2 . . ?
C2 C3 C4 116.4(5) . . ?
C2 C3 C8 122.3(5) . . ?
C4 C3 C8 121.4(5) . . ?
C3 C4 C5 119.6(5) . . ?
C3 C4 H4 120.2 . . ?
C5 C4 H4 120.2 . . ?
N1 C5 C4 124.2(5) . . ?
N1 C5 H5 117.9 . . ?
C4 C5 H5 117.9 . . ?
N2 C6 C7 124.4(6) . . ?
N2 C6 H6 117.8 . . ?
C7 C6 H6 117.8 . . ?
C8 C7 C6 120.4(6) . . ?
C8 C7 H7 119.8 . . ?
C6 C7 H7 119.8 . . ?
C7 C8 C9 115.2(5) . . ?
C7 C8 C3 122.0(5) . . ?
C9 C8 C3 122.8(5) . . ?
C8 C9 C10 121.0(5) . . ?
C8 C9 H9 119.5 . . ?
C10 C9 H9 119.5 . . ?
N2 C10 C9 123.5(5) . . ?
N2 C10 H10 118.3 . . ?
C9 C10 H10 118.3 . . ?

loop_
_geom_bond_atom_site_label_1
_geom_bond_atom_site_label_2
_geom_bond_distance
_geom_bond_site_symmetry_2
_geom_bond_publ_flag
Co1 O6 2.019(3) 1_545 ?
Co1 O4 2.020(3) 2_645 ?
Co1 O1 2.070(3) . ?
Co1 O2 2.073(3) . ?
Co1 N1 2.137(4) . ?
Co1 O3 2.174(4) . ?
V1 O4 1.647(3) . ?
V1 O1 1.665(3) . ?
V1 O9 1.977(3) 2 ?
V1 O10 1.987(3) 1_655 ?
V1 O5 2.187(3) . ?
V1 O5 2.231(3) 2_655 ?
V2 O11 1.612(3) . ?
V2 O2 1.661(3) . ?
V2 O7 1.934(3) . ?
V2 O8 1.955(3) . ?
V2 N2 2.177(4) 2_646 ?
Se1 O6 1.653(3) . ?
Se1 O7 1.710(3) . ?
Se1 O5 1.747(3) . ?
Se2 O8 1.701(3) . ?
Se2 O9 1.704(3) . ?
Se2 O10 1.709(3) . ?
O3 H3B 0.86(4) . ?
O3 H3A 0.76(3) . ?
O4 Co1 2.020(3) 2_645 ?
O5 V1 2.231(3) 2_655 ?
O6 Co1 2.019(3) 1_565 ?
O9 V1 1.977(3) 2 ?
O10 V1 1.987(3) 1_455 ?
N1 C5 1.313(7) . ?
N1 C1 1.330(7) . ?
N2 C6 1.307(7) . ?
N2 C10 1.309(7) . ?
N2 V2 2.177(4) 2_646 ?
C1 C2 1.370(8) . ?
C1 H1 0.9300 . ?
C2 C3 1.377(7) . ?
C2 H2 0.9300 . ?
C3 C4 1.379(8) . ?
C3 C8 1.490(7) . ?
C4 C5 1.379(9) . ?
C4 H4 0.9300 . ?
C5 H5 0.9300 . ?
C6 C7 1.378(9) . ?
C6 H6 0.9300 . ?
C7 C8 1.354(8) . ?
C7 H7 0.9300 . ?
C8 C9 1.363(8) . ?
C9 C10 1.379(8) . ?
C9 H9 0.9300 . ?
C10 H10 0.9300 . ?

loop_
_geom_hbond_atom_site_label_D
_geom_hbond_atom_site_label_H
_geom_hbond_atom_site_label_A
_geom_hbond_distance_DH
_geom_hbond_distance_HA
_geom_hbond_distance_DA
_geom_hbond_angle_DHA
_geom_hbond_site_symmetry_A
O3 H3B O8 0.86(4) 2.24(5) 2.926(5) 137(6) .
O3 H3B O10 0.86(4) 2.37(5) 3.164(5) 155(6) .
O3 H3A O3 0.76(3) 2.15(4) 2.880(7) 160(7) 2_545
